data_4342800
loop_
_publ_author_name
'Rivada-Wheelaghan, Orestes'
'Dauth, Alexander'
'Leitus, Gregory'
'Diskin-Posner, Yael'
'Milstein, David'

_publ_section_title
;
 Synthesis and reactivity of iron complexes with a new pyrazine-based
 pincer ligand, and application in catalytic low-pressure hydrogenation of
 carbon dioxide.
;
_journal_issue 9
_journal_name_full 'Inorganic chemistry'
_journal_page_first 4526
_journal_page_last 4538
_journal_paper_doi 10.1021/acs.inorgchem.5b00366
_journal_volume 54
_journal_year 2015
_chemical_formula_moiety 'C22 H42 Br2 Fe N2 P2'
_chemical_formula_sum 'C22 H42 Br2 Fe N2 P2'
_chemical_formula_weight 612.19
_chemical_name_systematic
; 
 ? 
;
_space_group_IT_number 14
_symmetry_cell_setting monoclinic
_symmetry_space_group_name_Hall '-P 2ybc'
_symmetry_space_group_name_H-M 'P 1 21/c 1'
_atom_sites_solution_hydrogens geom
_atom_sites_solution_primary direct
_atom_sites_solution_secondary difmap
_audit_creation_method SHELXL-97
_cell_angle_alpha 90.00
_cell_angle_beta 114.13(3)
_cell_angle_gamma 90.00
_cell_formula_units_Z 4
_cell_length_a 11.900(6)
_cell_length_b 16.628(9)
_cell_length_c 14.973(6)
_cell_measurement_reflns_used 29335
_cell_measurement_temperature 100(2)
_cell_measurement_theta_max 27.48
_cell_measurement_theta_min 1.2
_cell_volume 2704(2)
_computing_cell_refinement 'Bruker Apex2'
_computing_data_collection 'Bruker Apex2'
_computing_data_reduction 'Bruker Apex2'
_computing_molecular_graphics 'Bruker SHELXTL'
_computing_publication_material 'Bruker SHELXTL'
_computing_structure_refinement 'SHELXL-97 (Sheldrick, 1997)'
_computing_structure_solution 'SHELXS-97 (Sheldrick, 1990)'
_diffrn_ambient_temperature 100(2)
_diffrn_measured_fraction_theta_full 0.995
_diffrn_measured_fraction_theta_max 0.995
_diffrn_measurement_device_type 'Bruker KappaApexII CCD'
_diffrn_measurement_method 'phi and omega scans'
_diffrn_radiation_monochromator graphite
_diffrn_radiation_source 'fine-focus sealed tube'
_diffrn_radiation_type MoK\a
_diffrn_radiation_wavelength 0.71073
_diffrn_reflns_av_R_equivalents 0.0271
_diffrn_reflns_av_sigmaI/netI 0.0229
_diffrn_reflns_limit_h_max 15
_diffrn_reflns_limit_h_min -15
_diffrn_reflns_limit_k_max 18
_diffrn_reflns_limit_k_min -21
_diffrn_reflns_limit_l_max 19
_diffrn_reflns_limit_l_min -19
_diffrn_reflns_number 29335
_diffrn_reflns_theta_full 27.48
_diffrn_reflns_theta_max 27.48
_diffrn_reflns_theta_min 2.80
_exptl_absorpt_coefficient_mu 3.643
_exptl_absorpt_correction_T_max 0.7845
_exptl_absorpt_correction_T_min 0.6295
_exptl_absorpt_correction_type multi-scan
_exptl_absorpt_process_details 'Bruker Apex2'
_exptl_crystal_colour red
_exptl_crystal_density_diffrn 1.504
_exptl_crystal_density_method 'not measured'
_exptl_crystal_description prism
_exptl_crystal_F_000 1256
_exptl_crystal_size_max 0.14
_exptl_crystal_size_mid 0.07
_exptl_crystal_size_min 0.07
_refine_diff_density_max 0.386
_refine_diff_density_min -0.433
_refine_diff_density_rms 0.063
_refine_ls_extinction_method none
_refine_ls_goodness_of_fit_ref 1.014
_refine_ls_hydrogen_treatment constr
_refine_ls_matrix_type full
_refine_ls_number_parameters 316
_refine_ls_number_reflns 6174
_refine_ls_number_restraints 0
_refine_ls_restrained_S_all 1.014
_refine_ls_R_factor_all 0.0264
_refine_ls_R_factor_gt 0.0203
_refine_ls_shift/su_max 0.002
_refine_ls_shift/su_mean 0.000
_refine_ls_structure_factor_coef Fsqd
_refine_ls_weighting_details 'calc w=1/[\s^2^(Fo^2^)+(0.0218P)^2^+1.7743P] where P=(Fo^2^+2Fc^2^)/3'
_refine_ls_weighting_scheme calc
_refine_ls_wR_factor_gt 0.0477
_refine_ls_wR_factor_ref 0.0499
_reflns_number_gt 5451
_reflns_number_total 6174
_reflns_threshold_expression >2sigma(I)
_cod_data_source_file ic5b00366_si_002.cif
_cod_data_source_block m1597
_cod_depositor_comments
;
The following automatic conversions were performed:

'_symmetry_cell_setting' value 'Monoclinic' changed to 'monoclinic'
according to
/usr/data/users/saulius/crontab/automatic-downloads/rss-feeds/ACS/lib/dictionaries/cif_core.dic
dictionary named 'cif_core.dic' version 2.4.2 from 2011-04-26.

Automatic conversion script
Id: cif_fix_values 3271 2015-04-21 07:52:19Z andrius 

 Adding full bibliography for 4342799--4342802.cif.
;
_cod_original_sg_symbol_Hall -P2ybc
_cod_original_sg_symbol_H-M P21/c
_cod_database_code 4342800

loop_
_symmetry_equiv_pos_as_xyz
'x, y, z'
'-x, y+1/2, -z+1/2'
'-x, -y, -z'
'x, -y-1/2, z-1/2'

loop_
_atom_site_label
_atom_site_type_symbol
_atom_site_fract_x
_atom_site_fract_y
_atom_site_fract_z
_atom_site_U_iso_or_equiv
_atom_site_adp_type
_atom_site_occupancy
_atom_site_symmetry_multiplicity
_atom_site_calc_flag
_atom_site_refinement_flags
Br1 Br 0.269398(14) 0.542109(10) 0.481947(12) 0.01745(5) Uani 1 1 d .
Br2 Br 0.137690(15) 0.748041(10) 0.356091(12) 0.01609(5) Uani 1 1 d .
Fe1 Fe 0.190383(19) 0.609381(13) 0.323124(16) 0.00953(5) Uani 1 1 d .
P1 P -0.02134(4) 0.55272(2) 0.22351(3) 0.01106(8) Uani 1 1 d .
P2 P 0.38372(3) 0.63917(2) 0.30084(3) 0.00949(8) Uani 1 1 d .
N1 N 0.22689(12) 0.49700(8) 0.24334(9) 0.0107(3) Uani 1 1 d .
N2 N 0.28847(13) 0.33850(8) 0.22887(10) 0.0161(3) Uani 1 1 d .
C1 C 0.00733(14) 0.46971(10) 0.15468(12) 0.0137(3) Uani 1 1 d .
H1A H -0.0482 0.4243 0.1512 0.023(5) Uiso 1 1 calc R
H1B H -0.0118 0.4877 0.0870 0.020(5) Uiso 1 1 calc R
C2 C 0.13899(14) 0.44126(10) 0.20134(11) 0.0112(3) Uani 1 1 d .
C3 C 0.17110(15) 0.36238(10) 0.19568(12) 0.0136(3) Uani 1 1 d .
H3 H 0.1077 0.3237 0.1672 0.014(5) Uiso 1 1 calc R
C4 C 0.37360(14) 0.39548(10) 0.26550(12) 0.0137(3) Uani 1 1 d .
H4 H 0.4579 0.3808 0.2878 0.013(5) Uiso 1 1 calc R
C5 C 0.34489(14) 0.47481(10) 0.27253(11) 0.0106(3) Uani 1 1 d .
C6 C 0.44490(14) 0.53709(9) 0.31205(12) 0.0120(3) Uani 1 1 d .
H6A H 0.4986 0.5335 0.2762 0.018(5) Uiso 1 1 calc R
H6B H 0.4960 0.5255 0.3819 0.020(5) Uiso 1 1 calc R
C7 C -0.09952(15) 0.50455(11) 0.29536(13) 0.0176(3) Uani 1 1 d .
C8 C -0.23329(17) 0.47862(12) 0.23468(15) 0.0264(4) Uani 1 1 d .
H8A H -0.2652 0.4504 0.2769 0.034(6) Uiso 1 1 calc R
H8B H -0.2361 0.4426 0.1820 0.031(6) Uiso 1 1 calc R
H8C H -0.2839 0.5263 0.2064 0.036(6) Uiso 1 1 calc R
C9 C -0.09322(17) 0.56373(12) 0.37567(14) 0.0222(4) Uani 1 1 d .
H9A H -0.0072 0.5786 0.4146 0.026(5) Uiso 1 1 calc R
H9B H -0.1275 0.5384 0.4181 0.028(6) Uiso 1 1 calc R
H9C H -0.1409 0.6120 0.3457 0.024(5) Uiso 1 1 calc R
C10 C -0.02405(17) 0.42973(11) 0.34459(13) 0.0213(4) Uani 1 1 d .
H10A H -0.0537 0.4079 0.3918 0.037(6) Uiso 1 1 calc R
H10B H 0.0630 0.4445 0.3786 0.034(6) Uiso 1 1 calc R
H10C H -0.0332 0.3890 0.2948 0.033(6) Uiso 1 1 calc R
C11 C -0.12806(14) 0.61935(10) 0.12298(12) 0.0155(3) Uani 1 1 d .
C12 C -0.22898(16) 0.57519(12) 0.03751(13) 0.0236(4) Uani 1 1 d .
H12A H -0.2738 0.6138 -0.0143 0.036(6) Uiso 1 1 calc R
H12B H -0.2863 0.5495 0.0607 0.027(6) Uiso 1 1 calc R
H12C H -0.1912 0.5341 0.0117 0.036(6) Uiso 1 1 calc R
C13 C -0.18583(16) 0.68085(11) 0.16657(13) 0.0210(4) Uani 1 1 d .
H13A H -0.2289 0.7218 0.1173 0.029(6) Uiso 1 1 calc R
H13B H -0.1213 0.7065 0.2233 0.022(5) Uiso 1 1 calc R
H13C H -0.2446 0.6539 0.1872 0.025(5) Uiso 1 1 calc R
C14 C -0.04651(16) 0.66397(11) 0.08306(12) 0.0196(4) Uani 1 1 d .
H14A H 0.0163 0.6946 0.1359 0.022(5) Uiso 1 1 calc R
H14B H -0.0970 0.7009 0.0311 0.024(5) Uiso 1 1 calc R
H14C H -0.0063 0.6251 0.0565 0.024(5) Uiso 1 1 calc R
C15 C 0.51379(14) 0.69341(10) 0.40047(11) 0.0128(3) Uani 1 1 d .
C16 C 0.48670(15) 0.78320(10) 0.39077(13) 0.0174(3) Uani 1 1 d .
H16A H 0.5419 0.8107 0.4505 0.029(6) Uiso 1 1 calc R
H16B H 0.4011 0.7923 0.3809 0.030(6) Uiso 1 1 calc R
H16C H 0.4997 0.8044 0.3346 0.015(5) Uiso 1 1 calc R
C17 C 0.64179(15) 0.67651(11) 0.40290(13) 0.0176(3) Uani 1 1 d .
H17A H 0.7047 0.7014 0.4613 0.031(6) Uiso 1 1 calc R
H17B H 0.6469 0.6991 0.3442 0.020(5) Uiso 1 1 calc R
H17C H 0.6555 0.6183 0.4048 0.032(6) Uiso 1 1 calc R
C18 C 0.51461(16) 0.66508(11) 0.49788(12) 0.0174(3) Uani 1 1 d .
H18A H 0.4346 0.6767 0.4994 0.026(5) Uiso 1 1 calc R
H18B H 0.5796 0.6934 0.5518 0.017(5) Uiso 1 1 calc R
H18C H 0.5301 0.6070 0.5049 0.033(6) Uiso 1 1 calc R
C19 C 0.36329(14) 0.67384(10) 0.17586(11) 0.0131(3) Uani 1 1 d .
C20 C 0.48342(16) 0.68131(11) 0.16235(13) 0.0192(4) Uani 1 1 d .
H20A H 0.5313 0.7267 0.2011 0.022(5) Uiso 1 1 calc R
H20B H 0.4648 0.6904 0.0931 0.026(6) Uiso 1 1 calc R
H20C H 0.5312 0.6316 0.1842 0.025(5) Uiso 1 1 calc R
C21 C 0.29368(17) 0.75389(10) 0.15285(13) 0.0190(4) Uani 1 1 d .
H21A H 0.2686 0.7669 0.0835 0.029(6) Uiso 1 1 calc R
H21B H 0.3474 0.7965 0.1932 0.029(6) Uiso 1 1 calc R
H21C H 0.2205 0.7495 0.1671 0.020(5) Uiso 1 1 calc R
C22 C 0.28266(16) 0.61158(11) 0.10114(12) 0.0176(3) Uani 1 1 d .
H2C H 0.2611 0.6319 0.0347 0.024(5) Uiso 1 1 calc R
H22A H 0.2073 0.6022 0.1111 0.020(5) Uiso 1 1 calc R
H22B H 0.3282 0.5610 0.1100 0.031(6) Uiso 1 1 calc R

loop_
_atom_site_aniso_label
_atom_site_aniso_U_11
_atom_site_aniso_U_22
_atom_site_aniso_U_33
_atom_site_aniso_U_23
_atom_site_aniso_U_13
_atom_site_aniso_U_12
Br1 0.01458(8) 0.02084(10) 0.01549(8) 0.00664(6) 0.00468(6) -0.00040(6)
Br2 0.01675(8) 0.01223(9) 0.01750(9) -0.00244(6) 0.00517(6) 0.00309(6)
Fe1 0.00919(10) 0.00983(11) 0.00959(10) -0.00032(8) 0.00385(8) 0.00016(8)
P1 0.00863(18) 0.0114(2) 0.01254(19) -0.00134(15) 0.00366(15) 0.00052(14)
P2 0.00950(17) 0.00899(19) 0.01026(18) -0.00018(15) 0.00430(15) -0.00110(14)
N1 0.0112(6) 0.0098(7) 0.0120(6) -0.0001(5) 0.0056(5) 0.0002(5)
N2 0.0173(7) 0.0108(7) 0.0200(7) -0.0009(6) 0.0075(6) 0.0015(5)
C1 0.0116(7) 0.0127(8) 0.0148(8) -0.0027(6) 0.0034(6) -0.0003(6)
C2 0.0126(7) 0.0117(8) 0.0102(7) -0.0002(6) 0.0055(6) -0.0008(6)
C3 0.0163(8) 0.0112(8) 0.0132(7) -0.0010(6) 0.0057(6) -0.0021(6)
C4 0.0129(7) 0.0135(8) 0.0162(8) 0.0009(6) 0.0074(6) 0.0028(6)
C5 0.0120(7) 0.0120(8) 0.0086(7) 0.0002(6) 0.0050(6) 0.0006(6)
C6 0.0096(7) 0.0103(8) 0.0156(8) 0.0003(6) 0.0046(6) -0.0002(6)
C7 0.0147(8) 0.0197(9) 0.0204(9) -0.0008(7) 0.0093(7) -0.0038(6)
C8 0.0158(8) 0.0301(11) 0.0337(11) -0.0013(9) 0.0103(8) -0.0072(7)
C9 0.0224(9) 0.0276(10) 0.0236(9) -0.0012(8) 0.0167(8) -0.0018(7)
C10 0.0230(9) 0.0195(9) 0.0221(9) 0.0020(7) 0.0101(7) -0.0047(7)
C11 0.0118(7) 0.0169(9) 0.0134(8) -0.0005(6) 0.0006(6) 0.0039(6)
C12 0.0165(8) 0.0252(10) 0.0205(9) -0.0048(8) -0.0012(7) 0.0039(7)
C13 0.0175(8) 0.0194(9) 0.0223(9) -0.0018(7) 0.0043(7) 0.0073(7)
C14 0.0205(8) 0.0202(9) 0.0151(8) 0.0033(7) 0.0043(7) 0.0033(7)
C15 0.0119(7) 0.0144(8) 0.0120(7) -0.0025(6) 0.0046(6) -0.0043(6)
C16 0.0187(8) 0.0146(9) 0.0190(8) -0.0051(7) 0.0076(7) -0.0053(7)
C17 0.0123(7) 0.0205(9) 0.0181(8) -0.0023(7) 0.0043(6) -0.0042(6)
C18 0.0185(8) 0.0200(9) 0.0120(8) -0.0034(7) 0.0046(6) -0.0070(7)
C19 0.0159(7) 0.0134(8) 0.0104(7) 0.0002(6) 0.0057(6) -0.0028(6)
C20 0.0226(9) 0.0211(9) 0.0180(8) -0.0003(7) 0.0126(7) -0.0048(7)
C21 0.0244(9) 0.0154(9) 0.0164(8) 0.0044(7) 0.0076(7) -0.0002(7)
C22 0.0218(8) 0.0192(9) 0.0110(8) -0.0011(7) 0.0058(7) -0.0049(7)

loop_
_atom_type_symbol
_atom_type_description
_atom_type_scat_dispersion_real
_atom_type_scat_dispersion_imag
_atom_type_scat_source
C C 0.0033 0.0016 'International Tables Vol C Tables 4.2.6.8 and 6.1.1.4'
H H 0.0000 0.0000 'International Tables Vol C Tables 4.2.6.8 and 6.1.1.4'
N N 0.0061 0.0033 'International Tables Vol C Tables 4.2.6.8 and 6.1.1.4'
P P 0.1023 0.0942 'International Tables Vol C Tables 4.2.6.8 and 6.1.1.4'
Fe Fe 0.3463 0.8444 'International Tables Vol C Tables 4.2.6.8 and 6.1.1.4'
Br Br -0.2901 2.4595 'International Tables Vol C Tables 4.2.6.8 and 6.1.1.4'

loop_
_geom_angle_atom_site_label_1
_geom_angle_atom_site_label_2
_geom_angle_atom_site_label_3
_geom_angle
N1 Fe1 Br1 93.05(5)
N1 Fe1 Br2 161.75(3)
Br1 Fe1 Br2 105.01(3)
N1 Fe1 P2 73.69(4)
Br1 Fe1 P2 102.20(3)
Br2 Fe1 P2 99.36(2)
N1 Fe1 P1 75.56(4)
Br1 Fe1 P1 107.34(3)
Br2 Fe1 P1 101.01(3)
P2 Fe1 P1 138.01(3)
C1 P1 C7 104.58(8)
C1 P1 C11 102.31(8)
C7 P1 C11 112.41(8)
C1 P1 Fe1 104.03(6)
C7 P1 Fe1 115.56(6)
C11 P1 Fe1 115.88(7)
C6 P2 C19 105.14(8)
C6 P2 C15 101.80(8)
C19 P2 C15 111.86(8)
C6 P2 Fe1 99.04(6)
C19 P2 Fe1 116.22(6)
C15 P2 Fe1 119.43(6)
C5 N1 C2 118.25(14)
C5 N1 Fe1 116.06(10)
C2 N1 Fe1 120.99(11)
C4 N2 C3 116.45(15)
C2 C1 P1 111.85(11)
C2 C1 H1A 109.2
P1 C1 H1A 109.2
C2 C1 H1B 109.2
P1 C1 H1B 109.2
H1A C1 H1B 107.9
N1 C2 C3 120.14(15)
N1 C2 C1 117.55(14)
C3 C2 C1 122.14(14)
N2 C3 C2 122.24(15)
N2 C3 H3 118.9
C2 C3 H3 118.9
N2 C4 C5 122.85(15)
N2 C4 H4 118.6
C5 C4 H4 118.6
N1 C5 C4 119.87(14)
N1 C5 C6 119.58(14)
C4 C5 C6 120.54(14)
C5 C6 P2 112.45(11)
C5 C6 H6A 109.1
P2 C6 H6A 109.1
C5 C6 H6B 109.1
P2 C6 H6B 109.1
H6A C6 H6B 107.8
C9 C7 C10 108.20(15)
C9 C7 C8 110.53(15)
C10 C7 C8 108.53(15)
C9 C7 P1 107.51(12)
C10 C7 P1 107.04(12)
C8 C7 P1 114.80(13)
C7 C8 H8A 109.5
C7 C8 H8B 109.5
H8A C8 H8B 109.5
C7 C8 H8C 109.5
H8A C8 H8C 109.5
H8B C8 H8C 109.5
C7 C9 H9A 109.5
C7 C9 H9B 109.5
H9A C9 H9B 109.5
C7 C9 H9C 109.5
H9A C9 H9C 109.5
H9B C9 H9C 109.5
C7 C10 H10A 109.5
C7 C10 H10B 109.5
H10A C10 H10B 109.5
C7 C10 H10C 109.5
H10A C10 H10C 109.5
H10B C10 H10C 109.5
C13 C11 C14 108.24(15)
C13 C11 C12 110.02(14)
C14 C11 C12 108.18(15)
C13 C11 P1 109.17(12)
C14 C11 P1 105.69(11)
C12 C11 P1 115.26(13)
C11 C12 H12A 109.5
C11 C12 H12B 109.5
H12A C12 H12B 109.5
C11 C12 H12C 109.5
H12A C12 H12C 109.5
H12B C12 H12C 109.5
C11 C13 H13A 109.5
C11 C13 H13B 109.5
H13A C13 H13B 109.5
C11 C13 H13C 109.5
H13A C13 H13C 109.5
H13B C13 H13C 109.5
C11 C14 H14A 109.5
C11 C14 H14B 109.5
H14A C14 H14B 109.5
C11 C14 H14C 109.5
H14A C14 H14C 109.5
H14B C14 H14C 109.5
C16 C15 C18 108.17(14)
C16 C15 C17 110.57(13)
C18 C15 C17 107.57(14)
C16 C15 P2 108.71(11)
C18 C15 P2 106.90(11)
C17 C15 P2 114.67(12)
C15 C16 H16A 109.5
C15 C16 H16B 109.5
H16A C16 H16B 109.5
C15 C16 H16C 109.5
H16A C16 H16C 109.5
H16B C16 H16C 109.5
C15 C17 H17A 109.5
C15 C17 H17B 109.5
H17A C17 H17B 109.5
C15 C17 H17C 109.5
H17A C17 H17C 109.5
H17B C17 H17C 109.5
C15 C18 H18A 109.5
C15 C18 H18B 109.5
H18A C18 H18B 109.5
C15 C18 H18C 109.5
H18A C18 H18C 109.5
H18B C18 H18C 109.5
C20 C19 C21 110.41(14)
C20 C19 C22 107.30(14)
C21 C19 C22 107.60(14)
C20 C19 P2 114.21(12)
C21 C19 P2 109.22(11)
C22 C19 P2 107.85(11)
C19 C20 H20A 109.5
C19 C20 H20B 109.5
H20A C20 H20B 109.5
C19 C20 H20C 109.5
H20A C20 H20C 109.5
H20B C20 H20C 109.5
C19 C21 H21A 109.5
C19 C21 H21B 109.5
H21A C21 H21B 109.5
C19 C21 H21C 109.5
H21A C21 H21C 109.5
H21B C21 H21C 109.5
C19 C22 H2C 109.5
C19 C22 H22A 109.5
H2C C22 H22A 109.5
C19 C22 H22B 109.5
H2C C22 H22B 109.5
H22A C22 H22B 109.5

loop_
_geom_bond_atom_site_label_1
_geom_bond_atom_site_label_2
_geom_bond_distance
Br1 Fe1 2.4418(10)
Br2 Fe1 2.4911(12)
Fe1 N1 2.3521(16)
Fe1 P2 2.5055(12)
Fe1 P1 2.5274(13)
P1 C1 1.8360(18)
P1 C7 1.8663(18)
P1 C11 1.8823(18)
P2 C6 1.8274(18)
P2 C19 1.8766(18)
P2 C15 1.8833(18)
N1 C5 1.341(2)
N1 C2 1.346(2)
N2 C4 1.331(2)
N2 C3 1.337(2)
C1 C2 1.507(2)
C1 H1A 0.9900
C1 H1B 0.9900
C2 C3 1.378(2)
C3 H3 0.9500
C4 C5 1.378(2)
C4 H4 0.9500
C5 C6 1.504(2)
C6 H6A 0.9900
C6 H6B 0.9900
C7 C9 1.532(3)
C7 C10 1.535(3)
C7 C8 1.537(2)
C8 H8A 0.9800
C8 H8B 0.9800
C8 H8C 0.9800
C9 H9A 0.9800
C9 H9B 0.9800
C9 H9C 0.9800
C10 H10A 0.9800
C10 H10B 0.9800
C10 H10C 0.9800
C11 C13 1.520(2)
C11 C14 1.524(2)
C11 C12 1.537(2)
C12 H12A 0.9800
C12 H12B 0.9800
C12 H12C 0.9800
C13 H13A 0.9800
C13 H13B 0.9800
C13 H13C 0.9800
C14 H14A 0.9800
C14 H14B 0.9800
C14 H14C 0.9800
C15 C16 1.522(3)
C15 C18 1.529(2)
C15 C17 1.535(2)
C16 H16A 0.9800
C16 H16B 0.9800
C16 H16C 0.9800
C17 H17A 0.9800
C17 H17B 0.9800
C17 H17C 0.9800
C18 H18A 0.9800
C18 H18B 0.9800
C18 H18C 0.9800
C19 C20 1.528(2)
C19 C21 1.531(2)
C19 C22 1.538(2)
C20 H20A 0.9800
C20 H20B 0.9800
C20 H20C 0.9800
C21 H21A 0.9800
C21 H21B 0.9800
C21 H21C 0.9800
C22 H2C 0.9800
C22 H22A 0.9800
C22 H22B 0.9800

loop_
_geom_torsion_atom_site_label_1
_geom_torsion_atom_site_label_2
_geom_torsion_atom_site_label_3
_geom_torsion_atom_site_label_4
_geom_torsion
N1 Fe1 P1 C1 -4.04(7)
Br1 Fe1 P1 C1 -92.73(7)
Br2 Fe1 P1 C1 157.57(6)
P2 Fe1 P1 C1 39.94(6)
N1 Fe1 P1 C7 109.98(8)
Br1 Fe1 P1 C7 21.29(7)
Br2 Fe1 P1 C7 -88.41(7)
P2 Fe1 P1 C7 153.96(7)
N1 Fe1 P1 C11 -115.47(8)
Br1 Fe1 P1 C11 155.84(6)
Br2 Fe1 P1 C11 46.14(7)
P2 Fe1 P1 C11 -71.49(7)
N1 Fe1 P2 C6 -32.82(7)
Br1 Fe1 P2 C6 56.80(6)
Br2 Fe1 P2 C6 164.51(5)
P1 Fe1 P2 C6 -77.29(6)
N1 Fe1 P2 C19 79.10(7)
Br1 Fe1 P2 C19 168.72(6)
Br2 Fe1 P2 C19 -83.57(6)
P1 Fe1 P2 C19 34.62(7)
N1 Fe1 P2 C15 -141.94(7)
Br1 Fe1 P2 C15 -52.32(7)
Br2 Fe1 P2 C15 55.39(6)
P1 Fe1 P2 C15 173.59(6)
Br1 Fe1 N1 C5 -63.38(11)
Br2 Fe1 N1 C5 108.18(13)
P2 Fe1 N1 C5 38.44(11)
P1 Fe1 N1 C5 -170.51(11)
Br1 Fe1 N1 C2 91.91(12)
Br2 Fe1 N1 C2 -96.53(15)
P2 Fe1 N1 C2 -166.27(12)
P1 Fe1 N1 C2 -15.22(11)
C7 P1 C1 C2 -101.11(13)
C11 P1 C1 C2 141.51(12)
Fe1 P1 C1 C2 20.52(12)
C5 N1 C2 C3 4.7(2)
Fe1 N1 C2 C3 -150.01(12)
C5 N1 C2 C1 -170.55(14)
Fe1 N1 C2 C1 34.69(18)
P1 C1 C2 N1 -36.09(18)
P1 C1 C2 C3 148.72(13)
C4 N2 C3 C2 -1.8(2)
N1 C2 C3 N2 -1.5(2)
C1 C2 C3 N2 173.53(15)
C3 N2 C4 C5 2.0(2)
C2 N1 C5 C4 -4.6(2)
Fe1 N1 C5 C4 151.40(12)
C2 N1 C5 C6 174.95(14)
Fe1 N1 C5 C6 -29.06(18)
N2 C4 C5 N1 1.2(2)
N2 C4 C5 C6 -178.31(15)
N1 C5 C6 P2 -6.31(19)
C4 C5 C6 P2 173.23(12)
C19 P2 C6 C5 -87.45(13)
C15 P2 C6 C5 155.77(11)
Fe1 P2 C6 C5 32.99(12)
C1 P1 C7 C9 163.99(12)
C11 P1 C7 C9 -85.80(13)
Fe1 P1 C7 C9 50.29(13)
C1 P1 C7 C10 47.94(13)
C11 P1 C7 C10 158.14(11)
Fe1 P1 C7 C10 -65.77(13)
C1 P1 C7 C8 -72.57(15)
C11 P1 C7 C8 37.63(16)
Fe1 P1 C7 C8 173.72(11)
C1 P1 C11 C13 166.42(12)
C7 P1 C11 C13 54.79(14)
Fe1 P1 C11 C13 -81.15(13)
C1 P1 C11 C14 -77.35(12)
C7 P1 C11 C14 171.02(11)
Fe1 P1 C11 C14 35.08(13)
C1 P1 C11 C12 42.04(15)
C7 P1 C11 C12 -69.59(15)
Fe1 P1 C11 C12 154.47(11)
C6 P2 C15 C16 170.85(11)
C19 P2 C15 C16 59.05(13)
Fe1 P2 C15 C16 -81.55(11)
C6 P2 C15 C18 -72.59(13)
C19 P2 C15 C18 175.61(11)
Fe1 P2 C15 C18 35.00(13)
C6 P2 C15 C17 46.53(14)
C19 P2 C15 C17 -65.27(14)
Fe1 P2 C15 C17 154.12(10)
C6 P2 C19 C20 -64.54(13)
C15 P2 C19 C20 45.15(14)
Fe1 P2 C19 C20 -172.89(10)
C6 P2 C19 C21 171.29(11)
C15 P2 C19 C21 -79.03(13)
Fe1 P2 C19 C21 62.94(12)
C6 P2 C19 C22 54.63(13)
C15 P2 C19 C22 164.32(11)
Fe1 P2 C19 C22 -53.72(12)
